data_2231676
loop_
_publ_author_name
'Zhou, Xin'
'Gao, Shu-Tao'
'Ma, Jing-Jun'

_publ_section_title
;
 <i>N</i>'-(3,5-Dibromo-2-hydroxybenzylidene)-4-nitrobenzohydrazide
 methanol monosolvate
;
_journal_coeditor_code QM2019
_journal_issue 9
_journal_name_full 'Acta Crystallographica Section E'
_journal_page_first o2275
_journal_paper_doi 10.1107/S1600536811031187
_journal_volume 67
_journal_year 2011
_chemical_formula_iupac 'C14 H9 Br2 N3 O4, C H4 O'
_chemical_formula_moiety 'C14 H9 Br2 N3 O4, C H4 O'
_chemical_formula_sum 'C15 H13 Br2 N3 O5'
_chemical_formula_weight 475.10
_chemical_name_systematic
;
<i>N</i>'-(3,5-Dibromo-2-hydroxybenzylidene)-4-nitrobenzohydrazide methanol
monosolvate
;
_space_group_IT_number 14
_symmetry_cell_setting monoclinic
_symmetry_space_group_name_Hall '-P 2ybc'
_symmetry_space_group_name_H-M 'P 1 21/c 1'
_atom_sites_solution_hydrogens geom
_atom_sites_solution_primary direct
_atom_sites_solution_secondary difmap
_audit_creation_method SHELXL97
_cell_angle_alpha 90.00
_cell_angle_beta 106.816(3)
_cell_angle_gamma 90.00
_cell_formula_units_Z 4
_cell_length_a 7.576(2)
_cell_length_b 13.602(2)
_cell_length_c 17.230(3)
_cell_measurement_reflns_used 1293
_cell_measurement_temperature 298(2)
_cell_measurement_theta_max 24.5
_cell_measurement_theta_min 2.5
_cell_volume 1699.6(6)
_computing_cell_refinement 'SAINT (Bruker, 2001)'
_computing_data_collection 'SMART (Bruker, 2001)'
_computing_data_reduction 'SAINT (Bruker, 2001)'
_computing_molecular_graphics 'SHELXTL (Sheldrick, 2008)'
_computing_publication_material 'SHELXTL (Sheldrick, 2008)'
_computing_structure_refinement 'SHELXTL (Sheldrick, 2008)'
_computing_structure_solution 'SHELXTL (Sheldrick, 2008)'
_diffrn_ambient_temperature 298(2)
_diffrn_measured_fraction_theta_full 0.994
_diffrn_measured_fraction_theta_max 0.994
_diffrn_measurement_device_type 'Bruker SMART 1K CCD area-detector'
_diffrn_measurement_method \w
_diffrn_radiation_monochromator graphite
_diffrn_radiation_source 'fine-focus sealed tube'
_diffrn_radiation_type MoK\a
_diffrn_radiation_wavelength 0.71073
_diffrn_reflns_av_R_equivalents 0.0748
_diffrn_reflns_av_sigmaI/netI 0.1157
_diffrn_reflns_limit_h_max 9
_diffrn_reflns_limit_h_min -9
_diffrn_reflns_limit_k_max 17
_diffrn_reflns_limit_k_min -15
_diffrn_reflns_limit_l_max 13
_diffrn_reflns_limit_l_min -22
_diffrn_reflns_number 10168
_diffrn_reflns_theta_full 26.99
_diffrn_reflns_theta_max 26.99
_diffrn_reflns_theta_min 2.47
_exptl_absorpt_coefficient_mu 4.802
_exptl_absorpt_correction_T_max 0.3572
_exptl_absorpt_correction_T_min 0.3268
_exptl_absorpt_correction_type multi-scan
_exptl_absorpt_process_details '(SADABS; Sheldrick, 2004)'
_exptl_crystal_colour yellow
_exptl_crystal_density_diffrn 1.857
_exptl_crystal_density_method 'not measured'
_exptl_crystal_description block
_exptl_crystal_F_000 936
_exptl_crystal_size_max 0.30
_exptl_crystal_size_mid 0.27
_exptl_crystal_size_min 0.27
_refine_diff_density_max 0.530
_refine_diff_density_min -0.523
_refine_ls_extinction_method none
_refine_ls_goodness_of_fit_ref 0.998
_refine_ls_hydrogen_treatment constr
_refine_ls_matrix_type full
_refine_ls_number_parameters 227
_refine_ls_number_reflns 3685
_refine_ls_number_restraints 0
_refine_ls_restrained_S_all 0.998
_refine_ls_R_factor_all 0.1229
_refine_ls_R_factor_gt 0.0489
_refine_ls_shift/su_max 0.001
_refine_ls_shift/su_mean 0.000
_refine_ls_structure_factor_coef Fsqd
_refine_ls_weighting_details 'calc w=1/[\s^2^(Fo^2^)+(0.0000P)^2^+0.0000P] where P=(Fo^2^+2Fc^2^)/3'
_refine_ls_weighting_scheme calc
_refine_ls_wR_factor_gt 0.0818
_refine_ls_wR_factor_ref 0.1034
_reflns_number_gt 2011
_reflns_number_total 3685
_reflns_threshold_expression I>2\s(I)
_cod_data_source_file qm2019.cif
_cod_data_source_block I
_cod_original_sg_symbol_H-M 'P 21/c'
_cod_database_code 2231676

loop_
_symmetry_equiv_pos_as_xyz
'x, y, z'
'-x, y+1/2, -z+1/2'
'-x, -y, -z'
'x, -y-1/2, z-1/2'

loop_
_atom_site_type_symbol
_atom_site_label
_atom_site_fract_x
_atom_site_fract_y
_atom_site_fract_z
_atom_site_U_iso_or_equiv
_atom_site_adp_type
_atom_site_calc_flag
_atom_site_refinement_flags
_atom_site_occupancy
_atom_site_symmetry_multiplicity
Br Br1 0.83099(8) 1.22176(4) 0.84550(4) 0.0533(2) Uani d . 1 1
Br Br2 0.79926(8) 0.82702(4) 0.94026(3) 0.0492(2) Uani d . 1 1
O O1 0.5709(5) 1.1483(2) 0.6907(2) 0.0470(10) Uani d . 1 1
H H1 0.5200 1.1265 0.6454 0.056 Uiso d R 1 1
O O2 0.2149(5) 1.1321(3) 0.4660(2) 0.0584(11) Uani d . 1 1
O O3 -0.3295(6) 0.8090(4) 0.1561(3) 0.0822(16) Uani d . 1 1
O O4 -0.3194(7) 0.9500(4) 0.1026(3) 0.0953(17) Uani d . 1 1
N N1 0.3873(5) 1.0128(3) 0.5892(2) 0.0384(11) Uani d . 1 1
N N2 0.2818(5) 0.9780(3) 0.5145(2) 0.0404(11) Uani d . 1 1
H H2 0.3046 0.9146 0.5048 0.048 Uiso d R 1 1
N N3 -0.2750(6) 0.8932(5) 0.1592(3) 0.0576(15) Uani d . 1 1
C C1 0.5601(6) 0.9761(3) 0.7247(3) 0.0320(12) Uani d . 1 1
C C2 0.6184(6) 1.0736(4) 0.7435(3) 0.0321(12) Uani d . 1 1
C C3 0.7351(6) 1.0935(4) 0.8209(3) 0.0355(13) Uani d . 1 1
C C4 0.7889(6) 1.0222(4) 0.8791(3) 0.0383(13) Uani d . 1 1
H H4 0.8662 1.0374 0.9303 0.046 Uiso calc R 1 1
C C5 0.7259(6) 0.9266(4) 0.8603(3) 0.0355(12) Uani d . 1 1
C C6 0.6146(6) 0.9041(3) 0.7845(3) 0.0347(12) Uani d . 1 1
H H6 0.5747 0.8397 0.7727 0.042 Uiso calc R 1 1
C C7 0.4506(7) 0.9483(4) 0.6443(3) 0.0388(13) Uani d . 1 1
H H7 0.4256 0.8821 0.6323 0.047 Uiso calc R 1 1
C C8 0.1984(7) 1.0439(4) 0.4568(3) 0.0365(13) Uani d . 1 1
C C9 0.0789(6) 0.9994(4) 0.3795(3) 0.0326(12) Uani d . 1 1
C C10 0.0309(7) 1.0598(4) 0.3111(3) 0.0397(13) Uani d . 1 1
H H10 0.0768 1.1235 0.3141 0.048 Uiso calc R 1 1
C C11 -0.0849(7) 1.0247(4) 0.2391(3) 0.0429(14) Uani d . 1 1
H H11 -0.1175 1.0645 0.1932 0.052 Uiso calc R 1 1
C C12 -0.1505(7) 0.9317(4) 0.2361(3) 0.0417(14) Uani d . 1 1
C C13 -0.1068(7) 0.8708(4) 0.3030(3) 0.0498(15) Uani d . 1 1
H H13 -0.1535 0.8072 0.2993 0.060 Uiso calc R 1 1
C C14 0.0068(7) 0.9054(4) 0.3751(3) 0.0419(14) Uani d . 1 1
H H14 0.0352 0.8656 0.4209 0.050 Uiso calc R 1 1
O O5 0.4000(5) 0.7107(3) 0.9877(2) 0.0612(11) Uani d . 1 1
H H5 0.5128 0.7097 0.9988 0.073 Uiso d R 1 1
C C15 0.3336(8) 0.8036(4) 0.9540(4) 0.0627(18) Uani d . 1 1
H H15A 0.3740 0.8154 0.9069 0.094 Uiso calc R 1 1
H H15B 0.3807 0.8542 0.9934 0.094 Uiso calc R 1 1
H H15C 0.2013 0.8039 0.9389 0.094 Uiso calc R 1 1

loop_
_atom_site_aniso_label
_atom_site_aniso_U_11
_atom_site_aniso_U_22
_atom_site_aniso_U_33
_atom_site_aniso_U_12
_atom_site_aniso_U_13
_atom_site_aniso_U_23
Br1 0.0592(4) 0.0348(4) 0.0627(4) -0.0076(3) 0.0125(3) -0.0113(3)
Br2 0.0522(4) 0.0489(4) 0.0435(4) 0.0081(3) 0.0087(3) 0.0129(3)
O1 0.064(2) 0.031(2) 0.038(2) 0.0028(18) 0.0037(19) 0.0001(17)
O2 0.086(3) 0.027(2) 0.050(3) 0.004(2) -0.001(2) -0.0070(19)
O3 0.072(3) 0.088(4) 0.073(3) -0.020(3) 0.000(3) -0.039(3)
O4 0.111(4) 0.104(4) 0.042(3) 0.017(3) -0.023(3) -0.004(3)
N1 0.035(2) 0.043(3) 0.034(3) 0.001(2) 0.006(2) -0.008(2)
N2 0.051(3) 0.033(3) 0.033(3) 0.004(2) 0.006(2) -0.007(2)
N3 0.042(3) 0.086(5) 0.037(3) 0.010(3) -0.001(3) -0.022(3)
C1 0.032(3) 0.028(3) 0.034(3) -0.001(2) 0.007(2) -0.001(2)
C2 0.032(3) 0.034(3) 0.029(3) 0.008(2) 0.008(2) 0.005(2)
C3 0.033(3) 0.032(3) 0.042(3) -0.002(2) 0.013(3) -0.007(2)
C4 0.032(3) 0.044(4) 0.032(3) 0.003(2) -0.001(2) -0.010(3)
C5 0.035(3) 0.033(3) 0.037(3) 0.003(2) 0.008(3) 0.005(2)
C6 0.040(3) 0.026(3) 0.037(3) -0.001(2) 0.011(3) -0.002(2)
C7 0.045(3) 0.035(3) 0.035(3) -0.001(3) 0.010(3) -0.005(3)
C8 0.036(3) 0.039(4) 0.034(3) 0.002(3) 0.009(3) -0.003(3)
C9 0.035(3) 0.029(3) 0.035(3) 0.007(2) 0.013(3) 0.000(2)
C10 0.044(3) 0.035(3) 0.039(3) 0.008(3) 0.010(3) -0.002(3)
C11 0.045(3) 0.053(4) 0.031(3) 0.015(3) 0.011(3) 0.009(3)
C12 0.029(3) 0.057(4) 0.037(3) 0.000(3) 0.006(3) -0.012(3)
C13 0.058(4) 0.043(4) 0.043(4) -0.006(3) 0.006(3) -0.004(3)
C14 0.045(3) 0.037(3) 0.038(3) -0.004(3) 0.004(3) 0.003(3)
O5 0.050(2) 0.056(3) 0.070(3) -0.007(2) 0.004(2) 0.014(2)
C15 0.058(4) 0.048(4) 0.079(5) 0.002(3) 0.015(4) 0.007(3)

loop_
_atom_type_symbol
_atom_type_description
_atom_type_scat_dispersion_real
_atom_type_scat_dispersion_imag
_atom_type_scat_source
C C 0.0033 0.0016 'International Tables Vol C Tables 4.2.6.8 and 6.1.1.4'
H H 0.0000 0.0000 'International Tables Vol C Tables 4.2.6.8 and 6.1.1.4'
Br Br -0.2901 2.4595 'International Tables Vol C Tables 4.2.6.8 and 6.1.1.4'
N N 0.0061 0.0033 'International Tables Vol C Tables 4.2.6.8 and 6.1.1.4'
O O 0.0106 0.0060 'International Tables Vol C Tables 4.2.6.8 and 6.1.1.4'

loop_
_geom_angle_atom_site_label_1
_geom_angle_atom_site_label_2
_geom_angle_atom_site_label_3
_geom_angle
C2 O1 H1 109.4
C7 N1 N2 116.4(4)
C8 N2 N1 118.5(4)
C8 N2 H2 124.8
N1 N2 H2 114.0
O4 N3 O3 123.7(5)
O4 N3 C12 116.8(6)
O3 N3 C12 119.5(6)
C6 C1 C2 119.1(4)
C6 C1 C7 119.3(5)
C2 C1 C7 121.5(4)
O1 C2 C3 118.2(4)
O1 C2 C1 123.6(4)
C3 C2 C1 118.2(4)
C4 C3 C2 122.2(5)
C4 C3 Br1 118.4(4)
C2 C3 Br1 119.3(4)
C3 C4 C5 118.9(4)
C3 C4 H4 120.6
C5 C4 H4 120.6
C6 C5 C4 120.5(4)
C6 C5 Br2 120.2(4)
C4 C5 Br2 119.3(4)
C5 C6 C1 121.1(5)
C5 C6 H6 119.4
C1 C6 H6 119.4
N1 C7 C1 121.3(5)
N1 C7 H7 119.4
C1 C7 H7 119.4
O2 C8 N2 123.5(5)
O2 C8 C9 121.8(5)
N2 C8 C9 114.7(5)
C14 C9 C10 119.7(5)
C14 C9 C8 123.2(5)
C10 C9 C8 117.0(5)
C11 C10 C9 119.8(5)
C11 C10 H10 120.1
C9 C10 H10 120.1
C12 C11 C10 119.2(5)
C12 C11 H11 120.4
C10 C11 H11 120.4
C11 C12 C13 122.2(5)
C11 C12 N3 119.6(5)
C13 C12 N3 118.2(5)
C14 C13 C12 119.1(5)
C14 C13 H13 120.5
C12 C13 H13 120.5
C13 C14 C9 120.0(5)
C13 C14 H14 120.0
C9 C14 H14 120.0
C15 O5 H5 109.4
O5 C15 H15A 109.5
O5 C15 H15B 109.5
H15A C15 H15B 109.5
O5 C15 H15C 109.5
H15A C15 H15C 109.5
H15B C15 H15C 109.5

loop_
_geom_bond_atom_site_label_1
_geom_bond_atom_site_label_2
_geom_bond_distance
Br1 C3 1.890(5)
Br2 C5 1.898(5)
O1 C2 1.341(5)
O1 H1 0.8200
O2 C8 1.212(5)
O3 N3 1.214(6)
O4 N3 1.213(6)
N1 C7 1.280(6)
N1 N2 1.389(5)
N2 C8 1.352(6)
N2 H2 0.9035
N3 C12 1.483(6)
C1 C6 1.395(6)
C1 C2 1.406(6)
C1 C7 1.444(6)
C2 C3 1.398(6)
C3 C4 1.369(6)
C4 C5 1.390(6)
C4 H4 0.9300
C5 C6 1.368(6)
C6 H6 0.9300
C7 H7 0.9300
C8 C9 1.505(6)
C9 C14 1.383(6)
C9 C10 1.396(6)
C10 C11 1.381(7)
C10 H10 0.9300
C11 C12 1.355(7)
C11 H11 0.9300
C12 C13 1.379(7)
C13 C14 1.374(7)
C13 H13 0.9300
C14 H14 0.9300
O5 C15 1.420(6)
O5 H5 0.8200
C15 H15A 0.9600
C15 H15B 0.9600
C15 H15C 0.9600

loop_
_geom_hbond_atom_site_label_D
_geom_hbond_atom_site_label_H
_geom_hbond_atom_site_label_A
_geom_hbond_site_symmetry_A
_geom_hbond_distance_DH
_geom_hbond_distance_HA
_geom_hbond_distance_DA
_geom_hbond_angle_DHA
O1 H1 N1 . 0.82 1.94 2.642(5) 142.6
N2 H2 O5 4_575 0.90 1.91 2.800(5) 169.1
O5 H5 O2 2_646 0.82 2.24 2.991(6) 152.5
O5 H5 Br2 . 0.82 3.09 3.708(4) 134.3
